data_7119580
loop_
_publ_author_name
'Zou, Bi-Qun'
'Qin, Qi-Pin'
'Bai, Yu-Xia'
'Cao, Qian-Qian'
'Zhang, Ye'
'Liu, Yan-Cheng'
'Chen, Zhen-Feng'
'Liang, Hong'

_publ_section_title
;
 Synthesis and antitumor mechanism of a new iron(iii) complex with
 5,7-dichloro-2-methyl-8-quinolinol as ligands
;
_journal_issue 3
_journal_name_full 'Med. Chem. Commun.'
_journal_page_first 633
_journal_paper_doi 10.1039/C6MD00644B
_journal_volume 8
_journal_year 2017
_chemical_formula_moiety 'C20 H12 Cl5 Fe N2 O2'
_chemical_formula_sum 'C20 H12 Cl5 Fe N2 O2'
_chemical_formula_weight 545.42
_chemical_name_common 'Fe(III) complex 1'
_chemical_name_systematic
;
 ? 
;
_space_group_crystal_system monoclinic
_space_group_IT_number 14
_space_group_name_Hall '-P 2ybc'
_space_group_name_H-M_alt 'P 1 21/c 1'
_symmetry_space_group_name_Hall '-P 2ybc'
_symmetry_space_group_name_H-M 'P 1 21/c 1'
_atom_sites_solution_hydrogens geom
_atom_sites_solution_primary direct
_atom_sites_solution_secondary difmap
_audit_creation_date 2016-01-09
_audit_creation_method
;
  Olex2 1.2-ac2
  (compiled 2012.03.06 svn.r2239, GUI svn.r4109)
;
_audit_update_record
;
2016-11-19 deposited with the CCDC.
2017-02-01 downloaded from the CCDC.
;
_cell_angle_alpha 90.00
_cell_angle_beta 114.077(2)
_cell_angle_gamma 90.00
_cell_formula_units_Z 12
_cell_length_a 10.5841(2)
_cell_length_b 29.3409(6)
_cell_length_c 22.5449(6)
_cell_measurement_reflns_used 8561
_cell_measurement_temperature 293(2)
_cell_measurement_theta_max 28.0970
_cell_measurement_theta_min 3.4940
_cell_volume 6392.1(3)
_computing_cell_refinement
;
CrysAlisPro, Agilent Technologies,
Version 1.171.37.35 (release 13-08-2014 CrysAlis171 .NET)
(compiled Aug 13 2014,18:06:01)
;
_computing_data_collection
;
CrysAlisPro, Agilent Technologies,
Version 1.171.37.35 (release 13-08-2014 CrysAlis171 .NET)
(compiled Aug 13 2014,18:06:01)
;
_computing_data_reduction
;
CrysAlisPro, Agilent Technologies,
Version 1.171.37.35 (release 13-08-2014 CrysAlis171 .NET)
(compiled Aug 13 2014,18:06:01)
;
_computing_molecular_graphics
;
O. V. Dolomanov, L. J. Bourhis, R. J. Gildea, J. A. K. Howard and H. Puschmann,
OLEX2: a complete structure solution, refinement and analysis program.
J. Appl. Cryst. (2009). 42, 339-341.
;
_computing_publication_material
;
O. V. Dolomanov, L. J. Bourhis, R. J. Gildea, J. A. K. Howard and H. Puschmann,
OLEX2: a complete structure solution, refinement and analysis program.
J. Appl. Cryst. (2009). 42, 339-341.
;
_computing_structure_refinement
;
XH, G.M. Sheldrick, Acta Cryst.
(2008). A64, 112-122
;
_computing_structure_solution
;
XS, G.M. Sheldrick, Acta Cryst.
(2008). A64, 112-122
;
_diffrn_ambient_temperature 293(2)
_diffrn_detector 'CCD plate'
_diffrn_detector_area_resol_mean 16.0233
_diffrn_detector_type Eos
_diffrn_measured_fraction_theta_full 0.9973
_diffrn_measured_fraction_theta_max 0.8517
_diffrn_measurement_details
;
#__ type_ start__ end____ width___ exp.time_
  1 omega   51.00   76.00   1.0000   25.0000
omega____ theta____ kappa____ phi______ frames
    -       18.7048  178.0000    0.0000 25

#__ type_ start__ end____ width___ exp.time_
  2 omega  -23.00   89.00   1.0000   25.0000
omega____ theta____ kappa____ phi______ frames
    -       18.7048   19.0000  150.0000 112

#__ type_ start__ end____ width___ exp.time_
  3 omega  -11.00   82.00   1.0000   25.0000
omega____ theta____ kappa____ phi______ frames
    -       18.7048   77.0000  -30.0000 93
;
_diffrn_measurement_device 'four-circle diffractometer'
_diffrn_measurement_device_type 'SuperNova, Single source at offset, Eos'
_diffrn_measurement_method '\w scans'
_diffrn_orient_matrix_UB_11 -0.0172962000
_diffrn_orient_matrix_UB_12 0.0159002000
_diffrn_orient_matrix_UB_13 -0.0249311000
_diffrn_orient_matrix_UB_21 0.0234552000
_diffrn_orient_matrix_UB_22 -0.0149844000
_diffrn_orient_matrix_UB_23 -0.0233566000
_diffrn_orient_matrix_UB_31 -0.0605036000
_diffrn_orient_matrix_UB_32 -0.0103623000
_diffrn_orient_matrix_UB_33 -0.0044767000
_diffrn_radiation_monochromator mirror
_diffrn_radiation_probe x-ray
_diffrn_radiation_type 'Mo K\a'
_diffrn_radiation_wavelength 0.71073
_diffrn_reflns_av_R_equivalents 0.0220
_diffrn_reflns_av_unetI/netI 0.0395
_diffrn_reflns_limit_h_max 12
_diffrn_reflns_limit_h_min -13
_diffrn_reflns_limit_k_max 34
_diffrn_reflns_limit_k_min -36
_diffrn_reflns_limit_l_max 28
_diffrn_reflns_limit_l_min -17
_diffrn_reflns_number 27953
_diffrn_reflns_theta_full 26.37
_diffrn_reflns_theta_max 26.37
_diffrn_reflns_theta_min 3.38
_diffrn_source 'SuperNova (Mo) X-ray Source'
_diffrn_source_current n/a
_diffrn_source_voltage n/a
_exptl_absorpt_coefficient_mu 1.356
_exptl_absorpt_correction_T_max 1.00000
_exptl_absorpt_correction_T_min 0.52395
_exptl_absorpt_correction_type multi-scan
_exptl_absorpt_process_details
;
CrysAlisPro, Agilent Technologies,
Version 1.171.37.35 (release 13-08-2014 CrysAlis171 .NET)
(compiled Aug 13 2014,18:06:01)
Empirical absorption correction using spherical harmonics,
 implemented in SCALE3 ABSPACK scaling algorithm.
;
_exptl_crystal_colour 'black crystals'
_exptl_crystal_density_diffrn 1.700
_exptl_crystal_density_method 'not measured'
_exptl_crystal_F_000 3276
_exptl_crystal_size_max 0.41
_exptl_crystal_size_mid 0.23
_exptl_crystal_size_min 0.12
_refine_diff_density_max 0.440
_refine_diff_density_min -0.352
_refine_diff_density_rms 0.058
_refine_ls_extinction_method none
_refine_ls_goodness_of_fit_ref 1.034
_refine_ls_hydrogen_treatment mixed
_refine_ls_matrix_type full
_refine_ls_number_parameters 817
_refine_ls_number_reflns 13041
_refine_ls_number_restraints 0
_refine_ls_restrained_S_all 1.034
_refine_ls_R_factor_all 0.0676
_refine_ls_R_factor_gt 0.0411
_refine_ls_shift/su_max 0.001
_refine_ls_shift/su_mean 0.000
_refine_ls_structure_factor_coef Fsqd
_refine_ls_weighting_details 'calc w=1/[\s^2^(Fo^2^)+(0.0323P)^2^+3.9519P] where P=(Fo^2^+2Fc^2^)/3'
_refine_ls_weighting_scheme calc
_refine_ls_wR_factor_gt 0.0841
_refine_ls_wR_factor_ref 0.0949
_reflns_number_gt 9323
_reflns_number_total 13041
_reflns_threshold_expression >2sigma(I)
_cod_data_source_file c6md00644b2.cif
_cod_data_source_block 51a
_cod_depositor_comments 'Adding full bibliography for 7119580.cif.'
_cod_original_cell_volume 6392.1(2)
_cod_database_code 7119580
_chemical_oxdiff_formula 'C1 H1 N1 O1 Co1'
_reflns_odcompleteness_completeness 99.73
_reflns_odcompleteness_iscentric 1
_reflns_odcompleteness_theta 26.32

loop_
_space_group_symop_id
_space_group_symop_operation_xyz
1 'x, y, z'
2 '-x, y+1/2, -z+1/2'
3 '-x, -y, -z'
4 'x, -y-1/2, z-1/2'

loop_
_atom_site_label
_atom_site_type_symbol
_atom_site_fract_x
_atom_site_fract_y
_atom_site_fract_z
_atom_site_U_iso_or_equiv
_atom_site_adp_type
_atom_site_occupancy
_atom_site_symmetry_multiplicity
_atom_site_calc_flag
_atom_site_refinement_flags
Fe1 Fe -0.16656(5) -0.131757(15) -0.11814(2) 0.04341(12) Uani 1 1 d .
Fe2 Fe -0.27166(4) -0.396933(14) -0.27965(2) 0.03723(11) Uani 1 1 d .
Fe3 Fe 0.03063(4) -0.358679(14) 0.11308(2) 0.03720(11) Uani 1 1 d .
Cl1 Cl 0.47314(10) -0.51723(3) 0.07360(5) 0.0633(3) Uani 1 1 d .
Cl2 Cl 0.46936(11) -0.33466(3) 0.09541(7) 0.0813(3) Uani 1 1 d .
Cl3 Cl -0.45140(9) -0.36466(3) -0.04418(5) 0.0691(3) Uani 1 1 d .
Cl4 Cl -0.43228(9) -0.18208(3) -0.02019(5) 0.0605(2) Uani 1 1 d .
Cl5 Cl 0.08117(10) -0.36708(3) 0.21746(4) 0.0607(2) Uani 1 1 d .
Cl6 Cl -0.18782(14) 0.09946(3) -0.07168(6) 0.0868(4) Uani 1 1 d .
Cl7 Cl -0.51269(10) -0.04258(4) -0.07635(5) 0.0723(3) Uani 1 1 d .
Cl8 Cl 0.22786(9) -0.22347(4) 0.02024(5) 0.0737(3) Uani 1 1 d .
Cl9 Cl -0.12047(12) -0.36417(3) -0.08210(6) 0.0711(3) Uani 1 1 d .
Cl10 Cl -0.19176(11) -0.13345(3) -0.22040(5) 0.0669(3) Uani 1 1 d .
Cl11 Cl 0.22111(9) -0.22931(3) -0.14586(5) 0.0595(2) Uani 1 1 d .
Cl12 Cl 0.19938(8) -0.40962(3) -0.10926(5) 0.0602(2) Uani 1 1 d .
Cl13 Cl -0.68367(9) -0.34666(3) -0.25020(5) 0.0614(3) Uani 1 1 d .
Cl14 Cl -0.77491(10) -0.52497(3) -0.23778(5) 0.0680(3) Uani 1 1 d .
Cl15 Cl -0.30399(10) -0.41136(3) -0.38116(4) 0.0598(2) Uani 1 1 d .
O1 O -0.0208(2) -0.16675(7) -0.05689(11) 0.0511(6) Uani 1 1 d .
O2 O -0.2955(2) -0.09765(7) -0.09698(11) 0.0490(6) Uani 1 1 d .
O3 O 0.1919(2) -0.34977(6) 0.09709(11) 0.0440(5) Uani 1 1 d .
O4 O -0.1587(2) -0.36029(6) 0.05482(10) 0.0432(5) Uani 1 1 d .
O5 O -0.0861(2) -0.40215(6) -0.21674(10) 0.0417(5) Uani 1 1 d .
O6 O -0.4241(2) -0.37741(6) -0.26161(11) 0.0429(5) Uani 1 1 d .
N1 N -0.0146(2) -0.28646(8) 0.10393(11) 0.0355(6) Uani 1 1 d .
N2 N 0.0692(2) -0.42829(8) 0.09185(11) 0.0353(6) Uani 1 1 d .
N3 N -0.0603(3) -0.06759(8) -0.09471(12) 0.0417(6) Uani 1 1 d .
N4 N -0.2695(2) -0.19629(8) -0.13040(12) 0.0414(6) Uani 1 1 d .
N5 N -0.2102(2) -0.32662(8) -0.27482(12) 0.0355(6) Uani 1 1 d .
N6 N -0.3397(2) -0.46174(8) -0.25860(11) 0.0352(5) Uani 1 1 d .
C1 C -0.1353(3) -0.46460(12) 0.09368(19) 0.0567(9) Uani 1 1 d .
H1A H -0.1242 -0.4519 0.1348 0.085 Uiso 1 1 calc R
H1B H -0.1736 -0.4947 0.0895 0.085 Uiso 1 1 calc R
H1C H -0.1966 -0.4457 0.0592 0.085 Uiso 1 1 calc R
C2 C 0.0021(3) -0.46699(10) 0.08996(15) 0.0409(7) Uani 1 1 d .
C3 C 0.0612(4) -0.50935(11) 0.08514(17) 0.0504(8) Uani 1 1 d .
H3 H 0.0141 -0.5362 0.0846 0.060 Uiso 1 1 calc R
C4 C 0.1856(3) -0.51128(11) 0.08128(16) 0.0482(8) Uani 1 1 d .
H4 H 0.2231 -0.5394 0.0782 0.058 Uiso 1 1 calc R
C5 C 0.2581(3) -0.47105(10) 0.08189(14) 0.0378(7) Uani 1 1 d .
C6 C 0.3893(3) -0.46762(11) 0.07965(15) 0.0435(8) Uani 1 1 d .
C7 C 0.4513(3) -0.42664(12) 0.08310(17) 0.0511(9) Uani 1 1 d .
H7 H 0.5375 -0.4252 0.0814 0.061 Uiso 1 1 calc R
C8 C 0.3861(3) -0.38635(11) 0.08927(17) 0.0462(8) Uani 1 1 d .
C9 C 0.2586(3) -0.38658(10) 0.09151(14) 0.0371(7) Uani 1 1 d .
C10 C 0.1949(3) -0.42997(9) 0.08784(13) 0.0337(6) Uani 1 1 d .
C11 C -0.2243(3) -0.32094(10) 0.03656(14) 0.0360(7) Uani 1 1 d .
C12 C -0.3593(3) -0.31636(10) -0.00744(16) 0.0434(8) Uani 1 1 d .
C13 C -0.4231(3) -0.27360(11) -0.02381(16) 0.0466(8) Uani 1 1 d .
H13 H -0.5154 -0.2717 -0.0529 0.056 Uiso 1 1 calc R
C14 C -0.3519(3) -0.23475(10) 0.00231(15) 0.0413(7) Uani 1 1 d .
C15 C -0.2111(3) -0.23649(10) 0.04660(14) 0.0366(7) Uani 1 1 d .
C16 C -0.1258(3) -0.19916(11) 0.07580(16) 0.0468(8) Uani 1 1 d .
H16 H -0.1611 -0.1697 0.0673 0.056 Uiso 1 1 calc R
C17 C 0.0083(3) -0.20610(11) 0.11642(16) 0.0503(8) Uani 1 1 d .
H17 H 0.0646 -0.1812 0.1354 0.060 Uiso 1 1 calc R
C18 C 0.0639(3) -0.25035(10) 0.13048(15) 0.0420(7) Uani 1 1 d .
C19 C 0.2119(3) -0.25828(11) 0.17557(17) 0.0572(10) Uani 1 1 d .
H19A H 0.2178 -0.2645 0.2184 0.086 Uiso 1 1 calc R
H19B H 0.2654 -0.2316 0.1767 0.086 Uiso 1 1 calc R
H19C H 0.2475 -0.2838 0.1605 0.086 Uiso 1 1 calc R
C20 C -0.1509(3) -0.28017(9) 0.06256(13) 0.0324(6) Uani 1 1 d .
C21 C -0.1559(3) -0.50870(11) -0.26276(17) 0.0514(9) Uani 1 1 d .
H21A H -0.1669 -0.5002 -0.3057 0.077 Uiso 1 1 calc R
H21B H -0.1258 -0.5398 -0.2546 0.077 Uiso 1 1 calc R
H21C H -0.0882 -0.4893 -0.2315 0.077 Uiso 1 1 calc R
C22 C -0.2908(3) -0.50363(10) -0.25718(14) 0.0401(7) Uani 1 1 d .
C23 C -0.3656(4) -0.54171(10) -0.25097(15) 0.0467(8) Uani 1 1 d .
H23 H -0.3295 -0.5708 -0.2495 0.056 Uiso 1 1 calc R
C24 C -0.4898(4) -0.53662(10) -0.24712(15) 0.0461(8) Uani 1 1 d .
H24 H -0.5390 -0.5621 -0.2440 0.055 Uiso 1 1 calc R
C25 C -0.5436(3) -0.49258(10) -0.24779(14) 0.0372(7) Uani 1 1 d .
C26 C -0.6696(3) -0.48155(11) -0.24413(15) 0.0441(8) Uani 1 1 d .
C27 C -0.7115(3) -0.43763(11) -0.24515(16) 0.0455(8) Uani 1 1 d .
H27 H -0.7953 -0.4313 -0.2426 0.055 Uiso 1 1 calc R
C28 C -0.6281(3) -0.40200(10) -0.25001(15) 0.0407(7) Uani 1 1 d .
C29 C -0.5053(3) -0.40989(10) -0.25528(14) 0.0362(7) Uani 1 1 d .
C30 C -0.4638(3) -0.45595(9) -0.25379(13) 0.0334(6) Uani 1 1 d .
C31 C -0.4270(3) -0.29483(11) -0.35214(17) 0.0531(9) Uani 1 1 d .
H31A H -0.4325 -0.3166 -0.3848 0.080 Uiso 1 1 calc R
H31B H -0.4618 -0.2660 -0.3723 0.080 Uiso 1 1 calc R
H31C H -0.4814 -0.3052 -0.3296 0.080 Uiso 1 1 calc R
C32 C -0.2797(3) -0.28960(10) -0.30505(15) 0.0399(7) Uani 1 1 d .
C33 C -0.2146(3) -0.24673(10) -0.29208(16) 0.0457(8) Uani 1 1 d .
H33 H -0.2639 -0.2212 -0.3139 0.055 Uiso 1 1 calc R
C34 C -0.0816(3) -0.24174(10) -0.24846(16) 0.0442(8) Uani 1 1 d .
H34 H -0.0403 -0.2131 -0.2405 0.053 Uiso 1 1 calc R
C35 C -0.0063(3) -0.28030(10) -0.21527(15) 0.0356(7) Uani 1 1 d .
C36 C 0.1303(3) -0.28048(10) -0.16665(16) 0.0407(7) Uani 1 1 d .
C37 C 0.1906(3) -0.31944(10) -0.13529(16) 0.0426(8) Uani 1 1 d .
H37 H 0.2799 -0.3186 -0.1028 0.051 Uiso 1 1 calc R
C38 C 0.1190(3) -0.36100(10) -0.15161(15) 0.0396(7) Uani 1 1 d .
C39 C -0.0134(3) -0.36411(10) -0.19947(15) 0.0356(7) Uani 1 1 d .
C40 C -0.0758(3) -0.32261(9) -0.23024(14) 0.0327(6) Uani 1 1 d .
C41 C -0.0381(3) -0.21148(10) -0.06079(15) 0.0422(7) Uani 1 1 d .
C42 C 0.0636(3) -0.24273(12) -0.02888(16) 0.0467(8) Uani 1 1 d .
C43 C 0.0374(4) -0.28989(12) -0.03565(17) 0.0516(9) Uani 1 1 d .
H43 H 0.1079 -0.3103 -0.0131 0.062 Uiso 1 1 calc R
C44 C -0.0900(4) -0.30582(10) -0.07486(17) 0.0485(8) Uani 1 1 d .
C45 C -0.2006(3) -0.27586(10) -0.10964(15) 0.0418(7) Uani 1 1 d .
C46 C -0.3362(4) -0.28768(12) -0.15239(17) 0.0546(9) Uani 1 1 d .
H46 H -0.3605 -0.3182 -0.1610 0.066 Uiso 1 1 calc R
C47 C -0.4311(4) -0.25478(12) -0.18096(18) 0.0588(10) Uani 1 1 d .
H47 H -0.5207 -0.2630 -0.2088 0.071 Uiso 1 1 calc R
C48 C -0.3969(3) -0.20848(11) -0.16943(16) 0.0483(8) Uani 1 1 d .
C49 C -0.1715(3) -0.22885(10) -0.10053(14) 0.0381(7) Uani 1 1 d .
C50 C -0.5019(4) -0.17185(13) -0.2012(2) 0.0711(12) Uani 1 1 d .
H50A H -0.4860 -0.1467 -0.1718 0.107 Uiso 1 1 calc R
H50B H -0.5932 -0.1838 -0.2123 0.107 Uiso 1 1 calc R
H50C H -0.4936 -0.1616 -0.2399 0.107 Uiso 1 1 calc R
C51 C 0.1548(4) -0.09098(14) -0.0991(2) 0.0697(11) Uani 1 1 d .
H51A H 0.1568 -0.1164 -0.0718 0.105 Uiso 1 1 calc R
H51B H 0.2466 -0.0789 -0.0860 0.105 Uiso 1 1 calc R
H51C H 0.1209 -0.1009 -0.1434 0.105 Uiso 1 1 calc R
C52 C 0.0616(3) -0.05474(12) -0.09276(16) 0.0497(8) Uani 1 1 d .
C53 C 0.0992(4) -0.00837(13) -0.08557(17) 0.0582(10) Uani 1 1 d .
H53 H 0.1854 0.0002 -0.0837 0.070 Uiso 1 1 calc R
C54 C 0.0121(4) 0.02378(12) -0.08144(16) 0.0575(10) Uani 1 1 d .
H54 H 0.0377 0.0543 -0.0776 0.069 Uiso 1 1 calc R
C55 C -0.1172(4) 0.01136(10) -0.08285(15) 0.0457(8) Uani 1 1 d .
C56 C -0.2182(4) 0.04112(11) -0.07775(16) 0.0554(9) Uani 1 1 d .
C57 C -0.3368(4) 0.02457(12) -0.07635(16) 0.0571(9) Uani 1 1 d .
H57 H -0.4009 0.0446 -0.0723 0.068 Uiso 1 1 calc R
C58 C -0.3639(3) -0.02242(12) -0.08093(16) 0.0500(8) Uani 1 1 d .
C59 C -0.2736(3) -0.05328(11) -0.08913(15) 0.0418(7) Uani 1 1 d .
C60 C -0.1488(3) -0.03542(10) -0.08911(14) 0.0393(7) Uani 1 1 d .

loop_
_atom_site_aniso_label
_atom_site_aniso_U_11
_atom_site_aniso_U_22
_atom_site_aniso_U_33
_atom_site_aniso_U_23
_atom_site_aniso_U_13
_atom_site_aniso_U_12
Fe1 0.0449(3) 0.0290(2) 0.0538(3) -0.0014(2) 0.0176(2) -0.00344(19)
Fe2 0.0380(2) 0.0291(2) 0.0434(3) -0.0020(2) 0.0155(2) -0.00252(18)
Fe3 0.0406(2) 0.0301(2) 0.0401(3) 0.0032(2) 0.0157(2) 0.00647(18)
Cl1 0.0716(6) 0.0495(5) 0.0771(7) -0.0028(5) 0.0387(5) 0.0203(4)
Cl2 0.0742(6) 0.0484(6) 0.1423(11) -0.0069(6) 0.0656(7) -0.0168(5)
Cl3 0.0447(5) 0.0444(5) 0.0955(8) -0.0077(5) 0.0054(5) -0.0108(4)
Cl4 0.0544(5) 0.0428(5) 0.0703(6) 0.0082(5) 0.0110(4) 0.0176(4)
Cl5 0.0903(7) 0.0498(5) 0.0453(5) 0.0081(4) 0.0311(5) 0.0210(5)
Cl6 0.1428(10) 0.0314(5) 0.0761(8) -0.0056(5) 0.0345(7) -0.0041(6)
Cl7 0.0543(5) 0.0845(7) 0.0825(7) -0.0062(6) 0.0325(5) 0.0055(5)
Cl8 0.0460(5) 0.0869(8) 0.0716(7) 0.0148(6) 0.0069(5) 0.0049(5)
Cl9 0.1144(8) 0.0311(5) 0.0944(8) 0.0066(5) 0.0699(7) 0.0059(5)
Cl10 0.1025(8) 0.0421(5) 0.0637(6) -0.0028(5) 0.0416(6) -0.0012(5)
Cl11 0.0543(5) 0.0431(5) 0.0719(6) -0.0013(5) 0.0164(4) -0.0192(4)
Cl12 0.0413(4) 0.0436(5) 0.0817(7) 0.0177(5) 0.0109(4) 0.0039(4)
Cl13 0.0536(5) 0.0374(5) 0.0973(8) -0.0014(5) 0.0348(5) 0.0073(4)
Cl14 0.0767(6) 0.0518(6) 0.0880(7) -0.0042(5) 0.0464(6) -0.0246(5)
Cl15 0.0843(6) 0.0494(5) 0.0478(5) -0.0036(4) 0.0292(5) -0.0022(5)
O1 0.0416(12) 0.0358(13) 0.0630(15) 0.0002(12) 0.0082(11) -0.0057(10)
O2 0.0474(12) 0.0339(12) 0.0688(16) -0.0069(11) 0.0269(12) -0.0090(10)
O3 0.0466(12) 0.0285(11) 0.0597(15) 0.0015(10) 0.0246(11) 0.0026(9)
O4 0.0432(12) 0.0286(11) 0.0510(14) 0.0008(10) 0.0122(10) 0.0010(9)
O5 0.0416(11) 0.0262(11) 0.0516(13) 0.0008(10) 0.0132(10) -0.0021(9)
O6 0.0421(12) 0.0263(11) 0.0630(15) -0.0017(10) 0.0243(11) -0.0032(9)
N1 0.0359(13) 0.0342(14) 0.0321(14) 0.0012(11) 0.0094(11) 0.0012(11)
N2 0.0405(13) 0.0306(13) 0.0351(14) 0.0022(11) 0.0157(11) 0.0016(11)
N3 0.0444(14) 0.0370(15) 0.0429(16) 0.0004(12) 0.0169(12) -0.0083(12)
N4 0.0421(14) 0.0331(14) 0.0432(16) -0.0013(12) 0.0115(12) -0.0047(11)
N5 0.0340(13) 0.0314(13) 0.0394(15) 0.0018(12) 0.0133(11) 0.0012(10)
N6 0.0413(14) 0.0280(13) 0.0325(14) -0.0013(11) 0.0113(11) 0.0011(11)
C1 0.056(2) 0.044(2) 0.078(3) 0.0037(19) 0.036(2) -0.0072(17)
C2 0.0472(18) 0.0347(17) 0.0417(18) 0.0035(15) 0.0190(15) -0.0013(14)
C3 0.063(2) 0.0326(18) 0.059(2) -0.0010(17) 0.0291(18) -0.0082(16)
C4 0.063(2) 0.0310(17) 0.054(2) -0.0020(16) 0.0266(18) 0.0038(15)
C5 0.0489(18) 0.0320(16) 0.0329(17) 0.0008(14) 0.0171(14) 0.0039(14)
C6 0.0515(19) 0.0373(18) 0.0445(19) 0.0002(15) 0.0226(16) 0.0130(15)
C7 0.0460(19) 0.054(2) 0.062(2) 0.0015(18) 0.0305(17) 0.0052(16)
C8 0.0485(19) 0.0375(18) 0.057(2) 0.0006(16) 0.0262(17) -0.0042(15)
C9 0.0418(17) 0.0304(16) 0.0393(18) 0.0044(14) 0.0167(14) 0.0032(13)
C10 0.0399(16) 0.0301(16) 0.0309(16) 0.0023(13) 0.0143(13) 0.0021(12)
C11 0.0390(16) 0.0340(16) 0.0372(17) 0.0024(14) 0.0178(14) 0.0009(13)
C12 0.0350(16) 0.0355(18) 0.056(2) -0.0006(16) 0.0144(15) -0.0059(13)
C13 0.0333(16) 0.047(2) 0.053(2) 0.0027(17) 0.0101(15) 0.0022(14)
C14 0.0416(17) 0.0339(17) 0.047(2) 0.0086(15) 0.0173(15) 0.0096(14)
C15 0.0384(16) 0.0342(17) 0.0368(17) 0.0015(14) 0.0150(13) 0.0041(13)
C16 0.0503(19) 0.0306(17) 0.051(2) 0.0000(16) 0.0116(16) 0.0051(15)
C17 0.0502(19) 0.0319(18) 0.053(2) -0.0054(16) 0.0047(16) -0.0049(14)
C18 0.0408(17) 0.0340(17) 0.0413(19) -0.0015(15) 0.0067(14) 0.0007(14)
C19 0.0432(19) 0.045(2) 0.059(2) -0.0069(18) -0.0040(16) 0.0007(15)
C20 0.0357(15) 0.0330(16) 0.0295(16) 0.0025(13) 0.0143(12) 0.0029(12)
C21 0.064(2) 0.0354(18) 0.060(2) 0.0049(17) 0.0311(18) 0.0136(16)
C22 0.0507(18) 0.0339(17) 0.0324(17) -0.0012(14) 0.0135(14) 0.0060(14)
C23 0.067(2) 0.0272(17) 0.045(2) 0.0035(15) 0.0218(17) 0.0077(15)
C24 0.067(2) 0.0288(17) 0.043(2) -0.0003(15) 0.0236(17) -0.0067(15)
C25 0.0495(18) 0.0306(16) 0.0317(16) -0.0042(14) 0.0167(14) -0.0061(13)
C26 0.0504(19) 0.0404(19) 0.0435(19) -0.0017(16) 0.0213(15) -0.0145(15)
C27 0.0424(17) 0.044(2) 0.052(2) -0.0040(16) 0.0211(15) -0.0030(15)
C28 0.0402(17) 0.0347(17) 0.0443(19) -0.0019(15) 0.0142(14) -0.0002(13)
C29 0.0377(16) 0.0281(16) 0.0378(17) -0.0026(14) 0.0102(13) -0.0009(13)
C30 0.0389(16) 0.0281(15) 0.0306(16) -0.0013(13) 0.0117(13) -0.0013(12)
C31 0.0455(19) 0.045(2) 0.057(2) 0.0109(18) 0.0083(16) 0.0035(15)
C32 0.0408(16) 0.0356(17) 0.0427(19) 0.0056(15) 0.0162(14) 0.0031(14)
C33 0.0489(19) 0.0296(17) 0.055(2) 0.0073(16) 0.0177(16) 0.0049(14)
C34 0.0524(19) 0.0261(16) 0.056(2) 0.0017(15) 0.0239(17) -0.0028(14)
C35 0.0393(16) 0.0310(16) 0.0420(18) -0.0002(14) 0.0222(14) -0.0023(13)
C36 0.0405(17) 0.0350(17) 0.051(2) -0.0029(15) 0.0231(15) -0.0084(14)
C37 0.0302(15) 0.0436(19) 0.052(2) 0.0014(16) 0.0145(14) -0.0057(14)
C38 0.0354(16) 0.0354(17) 0.0485(19) 0.0078(15) 0.0176(14) 0.0027(13)
C39 0.0357(15) 0.0321(16) 0.0423(18) -0.0009(14) 0.0192(14) -0.0017(13)
C40 0.0353(15) 0.0287(15) 0.0380(17) -0.0006(13) 0.0189(13) 0.0001(12)
C41 0.0481(18) 0.0357(18) 0.0425(19) 0.0015(15) 0.0181(15) -0.0011(14)
C42 0.0459(18) 0.052(2) 0.0434(19) 0.0088(17) 0.0195(15) 0.0055(16)
C43 0.063(2) 0.048(2) 0.053(2) 0.0183(18) 0.0335(19) 0.0179(18)
C44 0.077(2) 0.0287(17) 0.054(2) 0.0045(16) 0.042(2) 0.0031(17)
C45 0.061(2) 0.0324(17) 0.0394(19) 0.0003(15) 0.0279(16) -0.0012(15)
C46 0.073(2) 0.0357(19) 0.055(2) -0.0122(17) 0.0258(19) -0.0199(18)
C47 0.057(2) 0.047(2) 0.055(2) -0.0054(19) 0.0054(18) -0.0165(18)
C48 0.0492(19) 0.0383(19) 0.049(2) -0.0019(16) 0.0116(16) -0.0076(15)
C49 0.0449(17) 0.0341(17) 0.0371(18) -0.0002(14) 0.0187(14) -0.0028(14)
C50 0.047(2) 0.057(2) 0.082(3) 0.005(2) -0.0027(19) -0.0056(18)
C51 0.058(2) 0.074(3) 0.087(3) 0.000(2) 0.040(2) -0.009(2)
C52 0.053(2) 0.053(2) 0.043(2) 0.0017(17) 0.0196(16) -0.0115(17)
C53 0.063(2) 0.060(2) 0.051(2) -0.0002(19) 0.0220(18) -0.028(2)
C54 0.083(3) 0.041(2) 0.043(2) -0.0018(17) 0.0206(19) -0.0247(19)
C55 0.065(2) 0.0337(18) 0.0313(17) -0.0007(15) 0.0124(15) -0.0078(16)
C56 0.084(3) 0.0304(18) 0.040(2) -0.0027(16) 0.0135(18) -0.0013(18)
C57 0.074(2) 0.045(2) 0.042(2) -0.0016(17) 0.0131(18) 0.0163(19)
C58 0.0470(19) 0.053(2) 0.043(2) -0.0013(17) 0.0111(15) 0.0032(16)
C59 0.0457(18) 0.0393(19) 0.0360(18) -0.0023(15) 0.0123(14) -0.0052(14)
C60 0.0476(18) 0.0314(17) 0.0336(17) 0.0023(14) 0.0112(14) -0.0037(14)

loop_
_atom_type_symbol
_atom_type_description
_atom_type_scat_dispersion_real
_atom_type_scat_dispersion_imag
_atom_type_scat_source
C C 0.0033 0.0016 'International Tables Vol C Tables 4.2.6.8 and 6.1.1.4'
H H 0.0000 0.0000 'International Tables Vol C Tables 4.2.6.8 and 6.1.1.4'
Cl Cl 0.1484 0.1585 'International Tables Vol C Tables 4.2.6.8 and 6.1.1.4'
Fe Fe 0.3463 0.8444 'International Tables Vol C Tables 4.2.6.8 and 6.1.1.4'
N N 0.0061 0.0033 'International Tables Vol C Tables 4.2.6.8 and 6.1.1.4'
O O 0.0106 0.0060 'International Tables Vol C Tables 4.2.6.8 and 6.1.1.4'

loop_
_geom_angle_atom_site_label_1
_geom_angle_atom_site_label_2
_geom_angle_atom_site_label_3
_geom_angle
O1 Fe1 Cl10 117.59(8)
O1 Fe1 O2 123.71(10)
O1 Fe1 N3 96.13(9)
O1 Fe1 N4 80.54(9)
O2 Fe1 Cl10 118.65(8)
O2 Fe1 N3 80.46(9)
O2 Fe1 N4 96.78(9)
N3 Fe1 Cl10 96.00(7)
N4 Fe1 Cl10 90.40(7)
N4 Fe1 N3 173.59(10)
O5 Fe2 Cl15 115.63(7)
O5 Fe2 O6 124.86(9)
O5 Fe2 N5 80.83(8)
O5 Fe2 N6 95.79(9)
O6 Fe2 Cl15 119.41(7)
O6 Fe2 N5 88.04(8)
O6 Fe2 N6 80.22(8)
N5 Fe2 Cl15 98.73(7)
N5 Fe2 N6 163.02(9)
N6 Fe2 Cl15 97.72(7)
O3 Fe3 Cl5 111.85(7)
O3 Fe3 N1 91.61(9)
O3 Fe3 N2 79.85(8)
O4 Fe3 Cl5 117.67(7)
O4 Fe3 O3 130.47(10)
O4 Fe3 N1 80.11(8)
O4 Fe3 N2 93.69(9)
N1 Fe3 Cl5 99.16(7)
N1 Fe3 N2 162.40(9)
N2 Fe3 Cl5 98.30(7)
C41 O1 Fe1 116.05(19)
C59 O2 Fe1 116.59(18)
C9 O3 Fe3 117.42(18)
C11 O4 Fe3 117.75(18)
C39 O5 Fe2 116.86(18)
C29 O6 Fe2 116.65(17)
C18 N1 Fe3 131.64(19)
C18 N1 C20 119.3(2)
C20 N1 Fe3 109.06(18)
C2 N2 Fe3 131.5(2)
C2 N2 C10 119.1(2)
C10 N2 Fe3 108.83(17)
C52 N3 Fe1 131.5(2)
C52 N3 C60 119.5(3)
C60 N3 Fe1 108.51(18)
C48 N4 Fe1 130.6(2)
C48 N4 C49 120.0(3)
C49 N4 Fe1 108.04(18)
C32 N5 Fe2 131.50(19)
C32 N5 C40 119.7(2)
C40 N5 Fe2 108.72(18)
C22 N6 Fe2 131.3(2)
C22 N6 C30 119.2(2)
C30 N6 Fe2 108.96(17)
H1A C1 H1B 109.5
H1A C1 H1C 109.5
H1B C1 H1C 109.5
C2 C1 H1A 109.5
C2 C1 H1B 109.5
C2 C1 H1C 109.5
N2 C2 C1 118.5(3)
N2 C2 C3 120.3(3)
C3 C2 C1 121.2(3)
C2 C3 H3 119.6
C4 C3 C2 120.9(3)
C4 C3 H3 119.6
C3 C4 H4 119.8
C3 C4 C5 120.3(3)
C5 C4 H4 119.8
C4 C5 C6 126.9(3)
C4 C5 C10 116.1(3)
C10 C5 C6 117.0(3)
C5 C6 Cl1 118.9(2)
C7 C6 Cl1 119.7(2)
C7 C6 C5 121.4(3)
C6 C7 H7 119.8
C6 C7 C8 120.4(3)
C8 C7 H7 119.8
C7 C8 Cl2 119.4(2)
C9 C8 Cl2 118.6(2)
C9 C8 C7 122.0(3)
O3 C9 C8 124.8(3)
O3 C9 C10 118.4(2)
C8 C9 C10 116.8(3)
N2 C10 C5 123.2(3)
N2 C10 C9 114.4(2)
C5 C10 C9 122.4(3)
O4 C11 C12 124.7(3)
O4 C11 C20 118.6(3)
C12 C11 C20 116.7(3)
C11 C12 Cl3 118.9(2)
C11 C12 C13 121.7(3)
C13 C12 Cl3 119.4(2)
C12 C13 H13 119.5
C14 C13 C12 120.9(3)
C14 C13 H13 119.5
C13 C14 Cl4 120.0(2)
C13 C14 C15 120.8(3)
C15 C14 Cl4 119.1(2)
C16 C15 C14 126.4(3)
C16 C15 C20 116.9(3)
C20 C15 C14 116.7(3)
C15 C16 H16 120.1
C17 C16 C15 119.8(3)
C17 C16 H16 120.1
C16 C17 H17 119.4
C16 C17 C18 121.2(3)
C18 C17 H17 119.4
N1 C18 C17 120.4(3)
N1 C18 C19 118.1(3)
C17 C18 C19 121.5(3)
C18 C19 H19A 109.5
C18 C19 H19B 109.5
C18 C19 H19C 109.5
H19A C19 H19B 109.5
H19A C19 H19C 109.5
H19B C19 H19C 109.5
N1 C20 C11 114.5(2)
N1 C20 C15 122.4(3)
C15 C20 C11 123.1(3)
H21A C21 H21B 109.5
H21A C21 H21C 109.5
H21B C21 H21C 109.5
C22 C21 H21A 109.5
C22 C21 H21B 109.5
C22 C21 H21C 109.5
N6 C22 C21 117.8(3)
N6 C22 C23 120.5(3)
C23 C22 C21 121.7(3)
C22 C23 H23 119.5
C24 C23 C22 121.1(3)
C24 C23 H23 119.5
C23 C24 H24 120.1
C23 C24 C25 119.8(3)
C25 C24 H24 120.1
C26 C25 C24 126.8(3)
C30 C25 C24 116.5(3)
C30 C25 C26 116.8(3)
C25 C26 Cl14 119.4(2)
C27 C26 Cl14 118.8(2)
C27 C26 C25 121.8(3)
C26 C27 H27 120.1
C26 C27 C28 119.8(3)
C28 C27 H27 120.1
C27 C28 Cl13 118.5(2)
C29 C28 Cl13 119.5(2)
C29 C28 C27 122.0(3)
O6 C29 C28 124.4(3)
O6 C29 C30 118.5(2)
C28 C29 C30 117.0(3)
N6 C30 C25 123.0(3)
N6 C30 C29 114.5(2)
C25 C30 C29 122.6(3)
H31A C31 H31B 109.5
H31A C31 H31C 109.5
H31B C31 H31C 109.5
C32 C31 H31A 109.5
C32 C31 H31B 109.5
C32 C31 H31C 109.5
N5 C32 C31 118.6(3)
N5 C32 C33 120.1(3)
C33 C32 C31 121.4(3)
C32 C33 H33 119.2
C34 C33 C32 121.5(3)
C34 C33 H33 119.2
C33 C34 H34 120.2
C33 C34 C35 119.5(3)
C35 C34 H34 120.2
C34 C35 C36 126.3(3)
C34 C35 C40 116.9(3)
C40 C35 C36 116.7(3)
C35 C36 Cl11 118.9(2)
C37 C36 Cl11 119.7(2)
C37 C36 C35 121.4(3)
C36 C37 H37 119.8
C36 C37 C38 120.4(3)
C38 C37 H37 119.8
C37 C38 Cl12 118.7(2)
C39 C38 Cl12 119.3(2)
C39 C38 C37 122.0(3)
O5 C39 C38 124.8(3)
O5 C39 C40 118.7(3)
C38 C39 C40 116.5(3)
N5 C40 C35 122.3(3)
N5 C40 C39 114.8(2)
C35 C40 C39 122.9(3)
O1 C41 C42 124.8(3)
O1 C41 C49 118.1(3)
C42 C41 C49 117.1(3)
C41 C42 Cl8 119.0(3)
C41 C42 C43 121.5(3)
C43 C42 Cl8 119.5(3)
C42 C43 H43 119.7
C44 C43 C42 120.5(3)
C44 C43 H43 119.7
C43 C44 Cl9 119.8(3)
C43 C44 C45 121.5(3)
C45 C44 Cl9 118.6(3)
C46 C45 C44 127.4(3)
C46 C45 C49 116.2(3)
C49 C45 C44 116.4(3)
C45 C46 H46 119.9
C47 C46 C45 120.2(3)
C47 C46 H46 119.9
C46 C47 H47 119.4
C46 C47 C48 121.2(3)
C48 C47 H47 119.4
N4 C48 C47 120.0(3)
N4 C48 C50 118.6(3)
C47 C48 C50 121.3(3)
N4 C49 C41 114.7(3)
N4 C49 C45 122.3(3)
C45 C49 C41 122.9(3)
C48 C50 H50A 109.5
C48 C50 H50B 109.5
C48 C50 H50C 109.5
H50A C50 H50B 109.5
H50A C50 H50C 109.5
H50B C50 H50C 109.5
H51A C51 H51B 109.5
H51A C51 H51C 109.5
H51B C51 H51C 109.5
C52 C51 H51A 109.5
C52 C51 H51B 109.5
C52 C51 H51C 109.5
N3 C52 C51 117.7(3)
N3 C52 C53 120.2(3)
C53 C52 C51 122.1(3)
C52 C53 H53 119.5
C54 C53 C52 121.0(3)
C54 C53 H53 119.5
C53 C54 H54 119.8
C53 C54 C55 120.3(3)
C55 C54 H54 119.8
C54 C55 C56 126.7(3)
C54 C55 C60 116.5(3)
C60 C55 C56 116.8(3)
C55 C56 Cl6 119.4(3)
C57 C56 Cl6 119.6(3)
C57 C56 C55 121.0(3)
C56 C57 H57 119.6
C56 C57 C58 120.8(3)
C58 C57 H57 119.6
C57 C58 Cl7 119.8(3)
C59 C58 Cl7 118.8(3)
C59 C58 C57 121.4(3)
O2 C59 C58 124.8(3)
O2 C59 C60 118.4(3)
C58 C59 C60 116.8(3)
N3 C60 C55 122.5(3)
N3 C60 C59 114.6(3)
C55 C60 C59 122.9(3)

loop_
_geom_bond_atom_site_label_1
_geom_bond_atom_site_label_2
_geom_bond_distance
Fe1 Cl10 2.2106(11)
Fe1 O1 1.898(2)
Fe1 O2 1.903(2)
Fe1 N3 2.146(2)
Fe1 N4 2.145(2)
Fe2 Cl15 2.2124(10)
Fe2 O5 1.903(2)
Fe2 O6 1.906(2)
Fe2 N5 2.153(2)
Fe2 N6 2.154(2)
Fe3 Cl5 2.2039(10)
Fe3 O3 1.901(2)
Fe3 O4 1.896(2)
Fe3 N1 2.164(2)
Fe3 N2 2.174(2)
Cl1 C6 1.739(3)
Cl2 C8 1.731(3)
Cl3 C12 1.728(3)
Cl4 C14 1.737(3)
Cl6 C56 1.737(3)
Cl7 C58 1.724(3)
Cl8 C42 1.732(3)
Cl9 C44 1.737(3)
Cl11 C36 1.741(3)
Cl12 C38 1.734(3)
Cl13 C28 1.726(3)
Cl14 C26 1.736(3)
O1 C41 1.323(3)
O2 C59 1.321(4)
O3 C9 1.324(3)
O4 C11 1.324(3)
O5 C39 1.321(3)
O6 C29 1.330(3)
N1 C18 1.329(4)
N1 C20 1.373(3)
N2 C2 1.331(4)
N2 C10 1.370(3)
N3 C52 1.328(4)
N3 C60 1.372(4)
N4 C48 1.324(4)
N4 C49 1.368(4)
N5 C32 1.333(4)
N5 C40 1.372(3)
N6 C22 1.329(4)
N6 C30 1.372(3)
C1 H1A 0.9600
C1 H1B 0.9600
C1 H1C 0.9600
C1 C2 1.492(4)
C2 C3 1.415(4)
C3 H3 0.9300
C3 C4 1.355(4)
C4 H4 0.9300
C4 C5 1.405(4)
C5 C6 1.413(4)
C5 C10 1.412(4)
C6 C7 1.357(4)
C7 H7 0.9300
C7 C8 1.404(4)
C8 C9 1.371(4)
C9 C10 1.427(4)
C11 C12 1.374(4)
C11 C20 1.416(4)
C12 C13 1.401(4)
C13 H13 0.9300
C13 C14 1.361(4)
C14 C15 1.416(4)
C15 C16 1.402(4)
C15 C20 1.411(4)
C16 H16 0.9300
C16 C17 1.354(4)
C17 H17 0.9300
C17 C18 1.407(4)
C18 C19 1.497(4)
C19 H19A 0.9600
C19 H19B 0.9600
C19 H19C 0.9600
C21 H21A 0.9600
C21 H21B 0.9600
C21 H21C 0.9600
C21 C22 1.491(4)
C22 C23 1.409(4)
C23 H23 0.9300
C23 C24 1.361(4)
C24 H24 0.9300
C24 C25 1.410(4)
C25 C26 1.408(4)
C25 C30 1.407(4)
C26 C27 1.360(4)
C27 H27 0.9300
C27 C28 1.401(4)
C28 C29 1.372(4)
C29 C30 1.417(4)
C31 H31A 0.9600
C31 H31B 0.9600
C31 H31C 0.9600
C31 C32 1.493(4)
C32 C33 1.406(4)
C33 H33 0.9300
C33 C34 1.357(4)
C34 H34 0.9300
C34 C35 1.410(4)
C35 C36 1.414(4)
C35 C40 1.412(4)
C36 C37 1.359(4)
C37 H37 0.9300
C37 C38 1.403(4)
C38 C39 1.379(4)
C39 C40 1.423(4)
C41 C42 1.373(4)
C41 C49 1.423(4)
C42 C43 1.407(5)
C43 H43 0.9300
C43 C44 1.359(5)
C44 C45 1.418(4)
C45 C46 1.407(5)
C45 C49 1.410(4)
C46 H46 0.9300
C46 C47 1.352(5)
C47 H47 0.9300
C47 C48 1.403(4)
C48 C50 1.501(5)
C50 H50A 0.9600
C50 H50B 0.9600
C50 H50C 0.9600
C51 H51A 0.9600
C51 H51B 0.9600
C51 H51C 0.9600
C51 C52 1.496(5)
C52 C53 1.408(5)
C53 H53 0.9300
C53 C54 1.349(5)
C54 H54 0.9300
C54 C55 1.404(5)
C55 C56 1.421(5)
C55 C60 1.406(4)
C56 C57 1.358(5)
C57 H57 0.9300
C57 C58 1.403(5)
C58 C59 1.382(4)
C59 C60 1.421(4)

loop_
_geom_torsion_atom_site_label_1
_geom_torsion_atom_site_label_2
_geom_torsion_atom_site_label_3
_geom_torsion_atom_site_label_4
_geom_torsion
Fe1 O1 C41 C42 168.4(3)
Fe1 O1 C41 C49 -12.0(4)
Fe1 O2 C59 C58 172.4(3)
Fe1 O2 C59 C60 -7.5(4)
Fe1 N3 C52 C51 -9.3(5)
Fe1 N3 C52 C53 170.1(2)
Fe1 N3 C60 C55 -171.1(2)
Fe1 N3 C60 C59 9.9(3)
Fe1 N4 C48 C47 164.0(3)
Fe1 N4 C48 C50 -15.3(5)
Fe1 N4 C49 C41 10.9(3)
Fe1 N4 C49 C45 -168.0(2)
Fe2 O5 C39 C38 175.4(2)
Fe2 O5 C39 C40 -2.2(3)
Fe2 O6 C29 C28 -171.9(2)
Fe2 O6 C29 C30 8.1(3)
Fe2 N5 C32 C31 -0.8(4)
Fe2 N5 C32 C33 178.9(2)
Fe2 N5 C40 C35 -178.9(2)
Fe2 N5 C40 C39 -0.2(3)
Fe2 N6 C22 C21 8.7(4)
Fe2 N6 C22 C23 -170.9(2)
Fe2 N6 C30 C25 172.5(2)
Fe2 N6 C30 C29 -7.6(3)
Fe3 O3 C9 C8 -170.2(3)
Fe3 O3 C9 C10 9.4(4)
Fe3 O4 C11 C12 177.0(2)
Fe3 O4 C11 C20 -1.5(3)
Fe3 N1 C18 C17 -179.9(2)
Fe3 N1 C18 C19 -0.1(4)
Fe3 N1 C20 C11 -0.8(3)
Fe3 N1 C20 C15 -179.7(2)
Fe3 N2 C2 C1 9.8(4)
Fe3 N2 C2 C3 -169.6(2)
Fe3 N2 C10 C5 172.6(2)
Fe3 N2 C10 C9 -6.2(3)
Cl1 C6 C7 C8 -178.8(3)
Cl2 C8 C9 O3 1.1(5)
Cl2 C8 C9 C10 -178.6(2)
Cl3 C12 C13 C14 -177.4(3)
Cl4 C14 C15 C16 0.3(4)
Cl4 C14 C15 C20 -179.3(2)
Cl5 Fe3 O3 C9 85.3(2)
Cl5 Fe3 O4 C11 96.0(2)
Cl5 Fe3 N1 C18 63.2(3)
Cl5 Fe3 N1 C20 -116.63(18)
Cl5 Fe3 N2 C2 69.2(3)
Cl5 Fe3 N2 C10 -102.37(17)
Cl6 C56 C57 C58 -179.8(3)
Cl7 C58 C59 O2 3.4(5)
Cl7 C58 C59 C60 -176.7(2)
Cl8 C42 C43 C44 -178.8(3)
Cl9 C44 C45 C46 -2.1(5)
Cl9 C44 C45 C49 178.1(2)
Cl10 Fe1 O1 C41 -71.7(2)
Cl10 Fe1 O2 C59 -81.7(2)
Cl10 Fe1 N3 C52 -64.1(3)
Cl10 Fe1 N3 C60 107.39(19)
Cl10 Fe1 N4 C48 -61.7(3)
Cl10 Fe1 N4 C49 104.64(19)
Cl11 C36 C37 C38 -179.8(2)
Cl12 C38 C39 O5 -0.6(4)
Cl12 C38 C39 C40 177.1(2)
Cl13 C28 C29 O6 -1.0(4)
Cl13 C28 C29 C30 179.0(2)
Cl14 C26 C27 C28 179.8(2)
Cl15 Fe2 O5 C39 96.92(19)
Cl15 Fe2 O6 C29 84.1(2)
Cl15 Fe2 N5 C32 66.6(3)
Cl15 Fe2 N5 C40 -115.44(17)
Cl15 Fe2 N6 C22 62.3(3)
Cl15 Fe2 N6 C30 -109.49(17)
O1 Fe1 O2 C59 100.9(2)
O1 Fe1 N3 C52 54.6(3)
O1 Fe1 N3 C60 -133.9(2)
O1 Fe1 N4 C48 -179.6(3)
O1 Fe1 N4 C49 -13.3(2)
O1 C41 C42 Cl8 -0.3(5)
O1 C41 C42 C43 -179.7(3)
O1 C41 C49 N4 -0.6(4)
O1 C41 C49 C45 178.2(3)
O2 Fe1 O1 C41 105.6(2)
O2 Fe1 N3 C52 177.8(3)
O2 Fe1 N3 C60 -10.71(19)
O2 Fe1 N4 C48 57.2(3)
O2 Fe1 N4 C49 -136.4(2)
O2 C59 C60 N3 -2.7(4)
O2 C59 C60 C55 178.3(3)
O3 Fe3 O4 C11 -82.9(2)
O3 Fe3 N1 C18 -49.2(3)
O3 Fe3 N1 C20 130.93(19)
O3 Fe3 N2 C2 -179.9(3)
O3 Fe3 N2 C10 8.49(18)
O3 C9 C10 N2 -1.2(4)
O3 C9 C10 C5 -179.9(3)
O4 Fe3 O3 C9 -95.8(2)
O4 Fe3 N1 C18 179.9(3)
O4 Fe3 N1 C20 0.07(18)
O4 Fe3 N2 C2 -49.5(3)
O4 Fe3 N2 C10 138.97(18)
O4 C11 C12 Cl3 -2.0(4)
O4 C11 C12 C13 178.9(3)
O4 C11 C20 N1 1.5(4)
O4 C11 C20 C15 -179.6(3)
O5 Fe2 O6 C29 -99.6(2)
O5 Fe2 N5 C32 -178.6(3)
O5 Fe2 N5 C40 -0.70(18)
O5 Fe2 N6 C22 -54.6(3)
O5 Fe2 N6 C30 133.60(18)
O5 C39 C40 N5 1.5(4)
O5 C39 C40 C35 -179.8(3)
O6 Fe2 O5 C39 -79.5(2)
O6 Fe2 N5 C32 -52.8(3)
O6 Fe2 N5 C40 125.09(19)
O6 Fe2 N6 C22 -179.1(3)
O6 Fe2 N6 C30 9.17(18)
O6 C29 C30 N6 0.6(4)
O6 C29 C30 C25 -179.5(3)
N1 Fe3 O3 C9 -174.2(2)
N1 Fe3 O4 C11 0.8(2)
N1 Fe3 N2 C2 -118.0(3)
N1 Fe3 N2 C10 70.5(4)
N2 Fe3 O3 C9 -9.7(2)
N2 Fe3 O4 C11 -162.7(2)
N2 Fe3 N1 C18 -109.6(4)
N2 Fe3 N1 C20 70.6(4)
N2 C2 C3 C4 -1.1(5)
N3 Fe1 O1 C41 -171.8(2)
N3 Fe1 O2 C59 9.9(2)
N3 Fe1 N4 C48 121.3(8)
N3 Fe1 N4 C49 -72.3(9)
N3 C52 C53 C54 -0.9(5)
N4 Fe1 O1 C41 13.7(2)
N4 Fe1 O2 C59 -175.9(2)
N4 Fe1 N3 C52 112.9(9)
N4 Fe1 N3 C60 -75.6(9)
N5 Fe2 O5 C39 1.58(19)
N5 Fe2 O6 C29 -177.0(2)
N5 Fe2 N6 C22 -132.1(3)
N5 Fe2 N6 C30 56.1(4)
N5 C32 C33 C34 -0.8(5)
N6 Fe2 O5 C39 -161.6(2)
N6 Fe2 O6 C29 -9.3(2)
N6 Fe2 N5 C32 -98.9(4)
N6 Fe2 N5 C40 79.0(3)
N6 C22 C23 C24 0.8(5)
C1 C2 C3 C4 179.5(3)
C2 N2 C10 C5 -0.2(4)
C2 N2 C10 C9 -178.9(3)
C2 C3 C4 C5 -0.1(5)
C3 C4 C5 C6 178.5(3)
C3 C4 C5 C10 1.1(5)
C4 C5 C6 Cl1 1.6(5)
C4 C5 C6 C7 -177.4(3)
C4 C5 C10 N2 -1.0(4)
C4 C5 C10 C9 177.7(3)
C5 C6 C7 C8 0.2(5)
C6 C5 C10 N2 -178.7(3)
C6 C5 C10 C9 0.0(4)
C6 C7 C8 Cl2 178.5(3)
C6 C7 C8 C9 -0.5(5)
C7 C8 C9 O3 -179.8(3)
C7 C8 C9 C10 0.5(5)
C8 C9 C10 N2 178.5(3)
C8 C9 C10 C5 -0.3(4)
C10 N2 C2 C1 -179.4(3)
C10 N2 C2 C3 1.2(4)
C10 C5 C6 Cl1 179.0(2)
C10 C5 C6 C7 0.0(5)
C11 C12 C13 C14 1.7(5)
C12 C11 C20 N1 -177.1(3)
C12 C11 C20 C15 1.8(4)
C12 C13 C14 Cl4 178.5(3)
C12 C13 C14 C15 0.2(5)
C13 C14 C15 C16 178.6(3)
C13 C14 C15 C20 -1.0(4)
C14 C15 C16 C17 -178.7(3)
C14 C15 C20 N1 178.7(3)
C14 C15 C20 C11 0.0(4)
C15 C16 C17 C18 -0.5(5)
C16 C15 C20 N1 -0.9(4)
C16 C15 C20 C11 -179.7(3)
C16 C17 C18 N1 0.1(5)
C16 C17 C18 C19 -179.7(3)
C18 N1 C20 C11 179.3(3)
C18 N1 C20 C15 0.5(4)
C20 N1 C18 C17 0.0(5)
C20 N1 C18 C19 179.8(3)
C20 C11 C12 Cl3 176.5(2)
C20 C11 C12 C13 -2.6(5)
C20 C15 C16 C17 0.9(5)
C21 C22 C23 C24 -178.8(3)
C22 N6 C30 C25 -0.4(4)
C22 N6 C30 C29 179.5(3)
C22 C23 C24 C25 -1.5(5)
C23 C24 C25 C26 -179.9(3)
C23 C24 C25 C30 1.2(4)
C24 C25 C26 Cl14 0.2(4)
C24 C25 C26 C27 180.0(3)
C24 C25 C30 N6 -0.2(4)
C24 C25 C30 C29 179.9(3)
C25 C26 C27 C28 0.0(5)
C26 C25 C30 N6 -179.2(3)
C26 C25 C30 C29 0.8(4)
C26 C27 C28 Cl13 -179.2(3)
C26 C27 C28 C29 1.5(5)
C27 C28 C29 O6 178.3(3)
C27 C28 C29 C30 -1.7(5)
C28 C29 C30 N6 -179.4(3)
C28 C29 C30 C25 0.6(4)
C30 N6 C22 C21 179.8(3)
C30 N6 C22 C23 0.2(4)
C30 C25 C26 Cl14 179.1(2)
C30 C25 C26 C27 -1.1(4)
C31 C32 C33 C34 178.8(3)
C32 N5 C40 C35 -0.7(4)
C32 N5 C40 C39 178.0(3)
C32 C33 C34 C35 0.0(5)
C33 C34 C35 C36 -177.1(3)
C33 C34 C35 C40 0.4(4)
C34 C35 C36 Cl11 -2.3(4)
C34 C35 C36 C37 176.5(3)
C34 C35 C40 N5 -0.1(4)
C34 C35 C40 C39 -178.7(3)
C35 C36 C37 C38 1.4(5)
C36 C35 C40 N5 177.6(3)
C36 C35 C40 C39 -0.9(4)
C36 C37 C38 Cl12 -179.0(2)
C36 C37 C38 C39 0.1(5)
C37 C38 C39 O5 -179.7(3)
C37 C38 C39 C40 -1.9(4)
C38 C39 C40 N5 -176.3(3)
C38 C39 C40 C35 2.4(4)
C40 N5 C32 C31 -178.5(3)
C40 N5 C32 C33 1.1(4)
C40 C35 C36 Cl11 -179.8(2)
C40 C35 C36 C37 -1.0(4)
C41 C42 C43 C44 0.7(5)
C42 C41 C49 N4 179.0(3)
C42 C41 C49 C45 -2.2(5)
C42 C43 C44 Cl9 -179.5(2)
C42 C43 C44 C45 -0.6(5)
C43 C44 C45 C46 179.0(3)
C43 C44 C45 C49 -0.9(5)
C44 C45 C46 C47 178.7(3)
C44 C45 C49 N4 -179.0(3)
C44 C45 C49 C41 2.3(4)
C45 C46 C47 C48 0.7(6)
C46 C45 C49 N4 1.2(4)
C46 C45 C49 C41 -177.6(3)
C46 C47 C48 N4 0.6(6)
C46 C47 C48 C50 179.8(4)
C48 N4 C49 C41 178.9(3)
C48 N4 C49 C45 0.1(5)
C49 N4 C48 C47 -0.9(5)
C49 N4 C48 C50 179.8(3)
C49 C41 C42 Cl8 -179.9(2)
C49 C41 C42 C43 0.6(5)
C49 C45 C46 C47 -1.5(5)
C51 C52 C53 C54 178.5(3)
C52 N3 C60 C55 1.6(5)
C52 N3 C60 C59 -177.5(3)
C52 C53 C54 C55 1.4(5)
C53 C54 C55 C56 178.7(3)
C53 C54 C55 C60 -0.4(5)
C54 C55 C56 Cl6 2.3(5)
C54 C55 C56 C57 -176.5(3)
C54 C55 C60 N3 -1.1(5)
C54 C55 C60 C59 177.9(3)
C55 C56 C57 C58 -1.0(5)
C56 C55 C60 N3 179.7(3)
C56 C55 C60 C59 -1.3(5)
C56 C57 C58 Cl7 177.9(3)
C56 C57 C58 C59 -2.2(5)
C57 C58 C59 O2 -176.5(3)
C57 C58 C59 C60 3.4(5)
C58 C59 C60 N3 177.4(3)
C58 C59 C60 C55 -1.6(5)
C60 N3 C52 C51 -180.0(3)
C60 N3 C52 C53 -0.6(5)
C60 C55 C56 Cl6 -178.6(2)
C60 C55 C56 C57 2.6(5)
